data_7216410
loop_
_publ_author_name
'Mei, Dajiang'
'Gong, Pifu'
'Lin, Zheshuai'
'Feng, Kai'
'Yao, Jiyong'
'Huang, Fuqiang'
'Wu, Yicheng'

_publ_section_title
;
 Ag3Ga3SiSe8: a new infrared nonlinear optical material with a
 chalcopyrite structure
;
_journal_issue 30
_journal_name_full CrystEngComm
_journal_page_first 6836
_journal_paper_doi 10.1039/C4CE00817K
_journal_volume 16
_journal_year 2014
_chemical_formula_sum 'Ag3 Ga3 Se8 Si'
_chemical_formula_weight 1192.54
_chemical_name_systematic
; 
 ? 
;
_space_group_IT_number 122
_symmetry_cell_setting tetragonal
_symmetry_space_group_name_Hall 'I -4 2bw'
_symmetry_space_group_name_H-M 'I -4 2 d'
_atom_sites_solution_hydrogens none
_atom_sites_solution_primary direct
_atom_sites_solution_secondary difmap
_audit_creation_method SHELXL-97
_cell_angle_alpha 90.00
_cell_angle_beta 90.00
_cell_angle_gamma 90.00
_cell_formula_units_Z 1
_cell_length_a 5.9041(8)
_cell_length_b 5.9041(8)
_cell_length_c 10.499(2)
_cell_measurement_temperature 93(2)
_cell_volume 365.98(10)
_computing_cell_refinement 'CrystalClear (Rigaku Inc., 2008)'
_computing_data_collection 'CrystalClear (Rigaku Inc., 2008)'
_computing_data_reduction 'CrystalClear (Rigaku Inc., 2008)'
_computing_molecular_graphics 'SHELXL-97 (Sheldrick, 1997)'
_computing_publication_material Diamond
_computing_structure_refinement 'SHELXL-97 (Sheldrick, 1997)'
_computing_structure_solution 'SHELXS-97 (Sheldrick, 1990)'
_diffrn_ambient_temperature 93(2)
_diffrn_detector_area_resol_mean 28.5714
_diffrn_measured_fraction_theta_full 0.995
_diffrn_measured_fraction_theta_max 0.995
_diffrn_measurement_device_type 'Rigaku AFC10 diffractometer'
_diffrn_measurement_method dtprofit.ref
_diffrn_radiation_monochromator 'Graphite Monochromator'
_diffrn_radiation_source 'Rotating Anode'
_diffrn_radiation_type MoK\a
_diffrn_radiation_wavelength 0.71073
_diffrn_reflns_av_R_equivalents 0.0344
_diffrn_reflns_av_sigmaI/netI 0.0250
_diffrn_reflns_limit_h_max 7
_diffrn_reflns_limit_h_min -8
_diffrn_reflns_limit_k_max 8
_diffrn_reflns_limit_k_min -8
_diffrn_reflns_limit_l_max 14
_diffrn_reflns_limit_l_min -15
_diffrn_reflns_number 2131
_diffrn_reflns_theta_full 32.57
_diffrn_reflns_theta_max 32.57
_diffrn_reflns_theta_min 3.96
_exptl_absorpt_coefficient_mu 29.310
_exptl_absorpt_correction_T_max 1.0000
_exptl_absorpt_correction_T_min 0.4718
_exptl_absorpt_correction_type numerical
_exptl_absorpt_process_details 'face indexed'
_exptl_crystal_colour Red
_exptl_crystal_density_diffrn 5.411
_exptl_crystal_density_meas ?
_exptl_crystal_density_method 'not measured'
_exptl_crystal_description Block
_exptl_crystal_F_000 520
_exptl_crystal_size_max 0.1300
_exptl_crystal_size_mid 0.1300
_exptl_crystal_size_min 0.1000
_refine_diff_density_max 0.736
_refine_diff_density_min -0.994
_refine_diff_density_rms 0.186
_refine_ls_abs_structure_details 'Flack H D (1983), Acta Cryst. A39, 876-881'
_refine_ls_abs_structure_Flack 0.04(3)
_refine_ls_extinction_coef none
_refine_ls_extinction_method SHELXL
_refine_ls_goodness_of_fit_ref 1.134
_refine_ls_hydrogen_treatment none
_refine_ls_matrix_type full
_refine_ls_number_parameters 10
_refine_ls_number_reflns 334
_refine_ls_number_restraints 0
_refine_ls_restrained_S_all 1.134
_refine_ls_R_factor_all 0.0315
_refine_ls_R_factor_gt 0.0273
_refine_ls_shift/su_max 0.000
_refine_ls_shift/su_mean 0.000
_refine_ls_structure_factor_coef Fsqd
_refine_ls_weighting_details 'calc w=1/[\s^2^(Fo^2^)+(0.0200P)^2^+0.0000P] where P=(Fo^2^+2Fc^2^)/3'
_refine_ls_weighting_scheme calc
_refine_ls_wR_factor_gt 0.0547
_refine_ls_wR_factor_ref 0.0558
_reflns_number_gt 293
_reflns_number_total 334
_reflns_threshold_expression >2sigma(I)
_cod_data_source_file c4ce00817k1.cif
_cod_data_source_block final
_cod_depositor_comments
;Adding full bibliography for 7216410.cif.

The following automatic conversions were performed:

'_exptl_crystal_density_meas' value 'none' was changed to '?' - the
value is perceived as not measured.

Automatic conversion script
Id: cif_fix_values 3008 2015-01-20 13:52:24Z robertas 
;
_cod_original_cell_volume 365.99(10)
_cod_original_sg_symbol_H-M I-42d
_cod_database_code 7216410

loop_
_symmetry_equiv_pos_as_xyz
'x, y, z'
'-x, -y, z'
'y, -x, -z'
'-y, x, -z'
'-x+1/2, y, -z+3/4'
'x+1/2, -y, -z+3/4'
'-y+1/2, -x, z+3/4'
'y+1/2, x, z+3/4'
'x+1/2, y+1/2, z+1/2'
'-x+1/2, -y+1/2, z+1/2'
'y+1/2, -x+1/2, -z+1/2'
'-y+1/2, x+1/2, -z+1/2'
'-x+1, y+1/2, -z+5/4'
'x+1, -y+1/2, -z+5/4'
'-y+1, -x+1/2, z+5/4'
'y+1, x+1/2, z+5/4'

loop_
_atom_site_label
_atom_site_type_symbol
_atom_site_fract_x
_atom_site_fract_y
_atom_site_fract_z
_atom_site_U_iso_or_equiv
_atom_site_adp_type
_atom_site_occupancy
_atom_site_symmetry_multiplicity
_atom_site_calc_flag
_atom_site_refinement_flags
Ag Ag 0.0000 0.0000 0.0000 0.0236(3) Uani 0.75 4 d SP
Ga Ga 0.0000 0.0000 0.5000 0.0105(3) Uani 0.75 4 d SP
Si Si 0.0000 0.0000 0.5000 0.0105(3) Uani 0.25 4 d SP
Se Se 0.27802(10) 0.2500 0.1250 0.0211(2) Uani 1 2 d S

loop_
_atom_site_aniso_label
_atom_site_aniso_U_11
_atom_site_aniso_U_22
_atom_site_aniso_U_33
_atom_site_aniso_U_23
_atom_site_aniso_U_13
_atom_site_aniso_U_12
Ag 0.0216(3) 0.0216(3) 0.0276(6) 0.000 0.000 0.000
Ga 0.0089(3) 0.0089(3) 0.0136(6) 0.000 0.000 0.000
Si 0.0089(3) 0.0089(3) 0.0136(6) 0.000 0.000 0.000
Se 0.0091(2) 0.0179(3) 0.0364(5) 0.0135(3) 0.000 0.000

loop_
_atom_type_symbol
_atom_type_description
_atom_type_scat_dispersion_real
_atom_type_scat_dispersion_imag
_atom_type_scat_source
Si Si 0.0817 0.0704 'International Tables Vol C Tables 4.2.6.8 and 6.1.1.4'
Ga Ga 0.2307 1.6083 'International Tables Vol C Tables 4.2.6.8 and 6.1.1.4'
Se Se -0.0929 2.2259 'International Tables Vol C Tables 4.2.6.8 and 6.1.1.4'
Ag Ag -0.8971 1.1015 'International Tables Vol C Tables 4.2.6.8 and 6.1.1.4'

loop_
_geom_angle_atom_site_label_1
_geom_angle_atom_site_label_2
_geom_angle_atom_site_label_3
_geom_angle
_geom_angle_site_symmetry_1
_geom_angle_site_symmetry_3
Se Ag Se 118.535(16) . 2
Se Ag Se 105.139(7) . 3
Se Ag Se 105.139(7) 2 3
Se Ag Se 105.139(7) . 4
Se Ag Se 105.139(7) 2 4
Se Ag Se 118.535(16) 3 4
Se Ga Se 107.851(8) 10 11_455
Se Ga Se 112.762(17) 10 9_445
Se Ga Se 107.851(8) 11_455 9_445
Se Ga Se 107.851(8) 10 12_545
Se Ga Se 112.762(17) 11_455 12_545
Se Ga Se 107.851(8) 9_445 12_545
Si Se Ga 0.0 9_554 9_554
Si Se Si 112.87(2) 9_554 5
Ga Se Si 112.87(2) 9_554 5
Si Se Ga 112.87(2) 9_554 5
Ga Se Ga 112.87(2) 9_554 5
Si Se Ga 0.0 5 5
Si Se Ag 115.362(13) 9_554 .
Ga Se Ag 115.362(13) 9_554 .
Si Se Ag 106.168(6) 5 .
Ga Se Ag 106.168(6) 5 .
Si Se Ag 106.168(6) 9_554 13_454
Ga Se Ag 106.168(6) 9_554 13_454
Si Se Ag 115.362(13) 5 13_454
Ga Se Ag 115.362(13) 5 13_454
Ag Se Ag 100.54(2) . 13_454

loop_
_geom_bond_atom_site_label_1
_geom_bond_atom_site_label_2
_geom_bond_distance
_geom_bond_site_symmetry_2
Ag Se 2.5682(5) .
Ag Se 2.5682(5) 2
Ag Se 2.5682(5) 3
Ag Se 2.5682(5) 4
Ga Se 2.3704(4) 10
Ga Se 2.3704(4) 11_455
Ga Se 2.3704(4) 9_445
Ga Se 2.3704(4) 12_545
Se Si 2.3704(4) 9_554
Se Ga 2.3704(4) 9_554
Se Si 2.3704(4) 5
Se Ga 2.3704(4) 5
Se Ag 2.5682(5) 13_454
